data_7707075
loop_
_publ_author_name
'Panigrahi, Gopabandhu'
'Jana, Subhendu'
'Ishtiyak, Mohd'
'Narayanswamy, S.'
'Bhattacharjee, Pinaki P.'
'Ramanujachary, K. V.'
'Niranjan, Manish K.'
'Prakash, Jai'

_publ_section_title
;
 Ba<sub>2</sub>Ln<sub>1-x</sub>Mn<sub>2</sub>Te<sub>5</sub> (Ln = Pr, Gd,
 and Yb; x = Ln vacancy): syntheses, crystal structures, optical,
 resistivity, and electronic structure.
;
_journal_issue 19
_journal_name_full 'Dalton transactions (Cambridge, England : 2003)'
_journal_page_first 6688
_journal_page_last 6701
_journal_paper_doi 10.1039/d1dt00057h
_journal_volume 50
_journal_year 2021
_chemical_formula_moiety 'Ba2 Gd0.6667 Mn2 Te5'
_chemical_formula_sum 'Ba2 Gd0.67 Mn2 Te5'
_chemical_formula_weight 1127.39
_chemical_name_systematic 'Barium gadolinium manganese telluride (2-0.667-2-5)'
_space_group_crystal_system monoclinic
_space_group_IT_number 12
_space_group_name_Hall '-C 2y'
_space_group_name_H-M_alt 'C 1 2/m 1'
_atom_sites_solution_primary direct
_atom_sites_solution_secondary difmap
_audit_creation_method SHELXL-2018/3
_audit_update_record
;
2020-12-11 deposited with the CCDC.	2021-04-07 downloaded from the CCDC.
;
_cell_angle_alpha 90
_cell_angle_beta 117.20(3)
_cell_angle_gamma 90
_cell_formula_units_Z 2
_cell_length_a 15.246(3)
_cell_length_b 4.5479(9)
_cell_length_c 10.688(2)
_cell_measurement_reflns_used 1355
_cell_measurement_temperature 298(2)
_cell_measurement_theta_max 30.2850
_cell_measurement_theta_min 2.7750
_cell_volume 659.1(3)
_computing_cell_refinement 'CrysAlisPro, Agilent Technologies,Version 1.171.35.19 (release 27-10-2011 CrysAlis171 .NET)'
_computing_data_collection 'CrysAlisPro, Agilent Technologies,Version 1.171.35.19 (release 27-10-2011 CrysAlis171 .NET)'
_computing_data_reduction 'CrysAlisPro, Agilent Technologies,Version 1.171.35.19 (release 27-10-2011 CrysAlis171 .NET)'
_computing_structure_refinement 'SHELXL-2018/3 (Sheldrick, 2018)'
_computing_structure_solution SHELXS
_diffrn_ambient_temperature 298(2)
_diffrn_detector_area_resol_mean 16.1293
_diffrn_measured_fraction_theta_full 1.000
_diffrn_measured_fraction_theta_max 0.902
_diffrn_measurement_device_type 'SuperNova, Dual, Cu at home/near, Eos'
_diffrn_measurement_method '\w scans'
_diffrn_radiation_type MoK\a
_diffrn_radiation_wavelength 0.71073
_diffrn_reflns_av_R_equivalents 0.0189
_diffrn_reflns_av_unetI/netI 0.0260
_diffrn_reflns_Laue_measured_fraction_full 1.000
_diffrn_reflns_Laue_measured_fraction_max 0.902
_diffrn_reflns_limit_h_max 20
_diffrn_reflns_limit_h_min -21
_diffrn_reflns_limit_k_max 6
_diffrn_reflns_limit_k_min -5
_diffrn_reflns_limit_l_max 14
_diffrn_reflns_limit_l_min -11
_diffrn_reflns_number 1715
_diffrn_reflns_point_group_measured_fraction_full 1.000
_diffrn_reflns_point_group_measured_fraction_max 0.902
_diffrn_reflns_theta_full 25.242
_diffrn_reflns_theta_max 30.819
_diffrn_reflns_theta_min 2.142
_diffrn_source 'micro-focus sealed X-ray tube'
_exptl_absorpt_coefficient_mu 21.850
_exptl_absorpt_correction_T_max 1.00000
_exptl_absorpt_correction_T_min 0.78573
_exptl_absorpt_correction_type multi-scan
_exptl_absorpt_process_details
'CrysAlisPro, Agilent Technologies,Version 1.171.35.19 (release 27-10-2011 CrysAlis171 .NET)'
_exptl_crystal_colour Black
_exptl_crystal_density_diffrn 5.681
_exptl_crystal_density_meas ?
_exptl_crystal_description block
_exptl_crystal_F_000 929
_exptl_crystal_size_max 0.183
_exptl_crystal_size_mid 0.085
_exptl_crystal_size_min 0.082
_refine_diff_density_max 1.459
_refine_diff_density_min -3.294
_refine_diff_density_rms 0.324
_refine_ls_extinction_coef 0.00136(12)
_refine_ls_extinction_expression Fc^*^=kFc[1+0.001xFc^2^\l^3^/sin(2\q)]^-1/4^
_refine_ls_extinction_method 'SHELXL-2014/7 (Sheldrick 2014'
_refine_ls_goodness_of_fit_ref 1.118
_refine_ls_hydrogen_treatment undef
_refine_ls_matrix_type full
_refine_ls_number_parameters 34
_refine_ls_number_reflns 1048
_refine_ls_number_restraints 0
_refine_ls_restrained_S_all 1.118
_refine_ls_R_factor_all 0.0318
_refine_ls_R_factor_gt 0.0296
_refine_ls_shift/su_max 0.000
_refine_ls_shift/su_mean 0.000
_refine_ls_structure_factor_coef Fsqd
_refine_ls_weighting_details 'w=1/[\s^2^(Fo^2^)+(0.0158P)^2^+30.3751P] where P=(Fo^2^+2Fc^2^)/3'
_refine_ls_weighting_scheme calc
_refine_ls_wR_factor_gt 0.0732
_refine_ls_wR_factor_ref 0.0742
_reflns_Friedel_coverage 0.000
_reflns_number_gt 978
_reflns_number_total 1048
_reflns_threshold_expression 'I > 2\s(I)'
_cod_data_source_file d1dt00057h2.cif
_cod_data_source_block Ba2Gd2by3Mn2Te5
_cod_depositor_comments
;
The following automatic conversions were performed:

data item '_exptl_crystal_density_meas' value 'not measured' was
changed to '?' -- the value is perceived as not measured.

Automatic conversion script
Id: cif_fix_values 7556 2019-12-06 15:28:31Z antanas 

 Adding full bibliography for 7707075--7707077.cif.
;
_cod_original_sg_symbol_H-M 'C 2/m'
_cod_database_code 7707075
_shelx_shelxl_version_number 2018/3
_shelx_space_group_comment
;
The symmetry employed for this shelxl refinement is uniquely defined
by the following loop, which should always be used as a source of
symmetry information in preference to the above space-group names.
They are only intended as comments.
;
_exptl_absorpt_special_details
'Empirical absorption correction using spherical harmonics,implemented in SCALE3 ABSPACK scaling algorithm.'

loop_
_space_group_symop_operation_xyz
'x, y, z'
'-x, y, -z'
'x+1/2, y+1/2, z'
'-x+1/2, y+1/2, -z'
'-x, -y, -z'
'x, -y, z'
'-x+1/2, -y+1/2, -z'
'x+1/2, -y+1/2, z'

loop_
_atom_site_label
_atom_site_type_symbol
_atom_site_fract_x
_atom_site_fract_y
_atom_site_fract_z
_atom_site_U_iso_or_equiv
_atom_site_adp_type
_atom_site_occupancy
_atom_site_site_symmetry_order
_atom_site_calc_flag
_atom_site_refinement_flags_posn
_atom_site_refinement_flags_adp
_atom_site_refinement_flags_occupancy
_atom_site_disorder_assembly
_atom_site_disorder_group
Ba1 Ba 0.17437(5) 0.0000 0.72809(8) 0.0268(2) Uani 1 2 d S T P . .
Gd1 Gd 0.0000 0.0000 0.0000 0.0198(2) Uani 0.6667 4 d S T P . .
Mn1 Mn 0.56300(12) 0.0000 0.30167(18) 0.0205(3) Uani 1 2 d S T P . .
Te1 Te 0.16410(5) 0.0000 0.31200(8) 0.0232(2) Uani 1 2 d S T P . .
Te2 Te 0.38556(5) 0.0000 0.06390(7) 0.01848(18) Uani 1 2 d S T P . .
Te3 Te 0.0000 0.5000 0.5000 0.0182(2) Uani 1 4 d S T P . .

loop_
_atom_site_aniso_label
_atom_site_aniso_U_11
_atom_site_aniso_U_22
_atom_site_aniso_U_33
_atom_site_aniso_U_23
_atom_site_aniso_U_13
_atom_site_aniso_U_12
Ba1 0.0213(3) 0.0201(3) 0.0356(4) 0.000 0.0101(3) 0.000
Gd1 0.0199(5) 0.0188(5) 0.0191(5) 0.000 0.0076(4) 0.000
Mn1 0.0199(8) 0.0183(7) 0.0259(8) 0.000 0.0128(6) 0.000
Te1 0.0191(3) 0.0120(3) 0.0402(4) 0.000 0.0150(3) 0.000
Te2 0.0151(3) 0.0206(3) 0.0175(3) 0.000 0.0056(2) 0.000
Te3 0.0177(4) 0.0229(5) 0.0147(4) 0.000 0.0081(3) 0.000

loop_
_atom_type_symbol
_atom_type_description
_atom_type_scat_dispersion_real
_atom_type_scat_dispersion_imag
_atom_type_scat_source
Ba Ba -0.3244 2.2819 'International Tables Vol C Tables 4.2.6.8 and 6.1.1.4'
Gd Gd -0.1653 3.9035 'International Tables Vol C Tables 4.2.6.8 and 6.1.1.4'
Mn Mn 0.3368 0.7283 'International Tables Vol C Tables 4.2.6.8 and 6.1.1.4'
Te Te -0.5308 1.6751 'International Tables Vol C Tables 4.2.6.8 and 6.1.1.4'

loop_
_geom_angle_atom_site_label_1
_geom_angle_atom_site_label_2
_geom_angle_atom_site_label_3
_geom_angle
_geom_angle_site_symmetry_1
_geom_angle_site_symmetry_3
_geom_angle_publ_flag
Te3 Ba1 Te3 81.01(3) 1_545 . ?
Te3 Ba1 Te1 133.30(3) 1_545 7_556 ?
Te3 Ba1 Te1 81.17(2) . 7_556 ?
Te3 Ba1 Te1 81.17(2) 1_545 7_546 ?
Te3 Ba1 Te1 133.30(3) . 7_546 ?
Te1 Ba1 Te1 80.51(3) 7_556 7_546 ?
Te3 Ba1 Te2 138.651(17) 1_545 1_556 ?
Te3 Ba1 Te2 138.651(17) . 1_556 ?
Te1 Ba1 Te2 76.24(3) 7_556 1_556 ?
Te1 Ba1 Te2 76.24(3) 7_546 1_556 ?
Te3 Ba1 Te2 121.14(3) 1_545 7_556 ?
Te3 Ba1 Te2 72.04(2) . 7_556 ?
Te1 Ba1 Te2 93.25(2) 7_556 7_556 ?
Te1 Ba1 Te2 151.39(3) 7_546 7_556 ?
Te2 Ba1 Te2 75.16(2) 1_556 7_556 ?
Te3 Ba1 Te2 72.04(2) 1_545 7_546 ?
Te3 Ba1 Te2 121.14(3) . 7_546 ?
Te1 Ba1 Te2 151.39(3) 7_556 7_546 ?
Te1 Ba1 Te2 93.25(2) 7_546 7_546 ?
Te2 Ba1 Te2 75.16(2) 1_556 7_546 ?
Te2 Ba1 Te2 78.91(3) 7_556 7_546 ?
Te3 Ba1 Ba1 49.495(16) 1_545 1_545 ?
Te3 Ba1 Ba1 130.506(16) . 1_545 ?
Te1 Ba1 Ba1 130.255(13) 7_556 1_545 ?
Te1 Ba1 Ba1 49.744(13) 7_546 1_545 ?
Te2 Ba1 Ba1 90.0 1_556 1_545 ?
Te2 Ba1 Ba1 129.455(13) 7_556 1_545 ?
Te2 Ba1 Ba1 50.545(13) 7_546 1_545 ?
Te3 Ba1 Ba1 130.506(16) 1_545 1_565 ?
Te3 Ba1 Ba1 49.495(16) . 1_565 ?
Te1 Ba1 Ba1 49.744(13) 7_556 1_565 ?
Te1 Ba1 Ba1 130.255(13) 7_546 1_565 ?
Te2 Ba1 Ba1 90.0 1_556 1_565 ?
Te2 Ba1 Ba1 50.545(13) 7_556 1_565 ?
Te2 Ba1 Ba1 129.455(13) 7_546 1_565 ?
Ba1 Ba1 Ba1 180.0 1_545 1_565 ?
Te1 Gd1 Te1 180.0 . 5 ?
Te1 Gd1 Te2 88.77(2) . 7 ?
Te1 Gd1 Te2 91.23(2) 5 7 ?
Te1 Gd1 Te2 91.23(2) . 3_445 ?
Te1 Gd1 Te2 88.77(2) 5 3_445 ?
Te2 Gd1 Te2 180.0 7 3_445 ?
Te1 Gd1 Te2 91.23(2) . 3_455 ?
Te1 Gd1 Te2 88.77(2) 5 3_455 ?
Te2 Gd1 Te2 86.65(2) 7 3_455 ?
Te2 Gd1 Te2 93.35(2) 3_445 3_455 ?
Te1 Gd1 Te2 88.77(2) . 7_545 ?
Te1 Gd1 Te2 91.23(2) 5 7_545 ?
Te2 Gd1 Te2 93.35(2) 7 7_545 ?
Te2 Gd1 Te2 86.65(2) 3_445 7_545 ?
Te2 Gd1 Te2 180.00(2) 3_455 7_545 ?
Te3 Mn1 Te1 111.51(4) 3_545 3 ?
Te3 Mn1 Te1 111.51(4) 3_545 3_545 ?
Te1 Mn1 Te1 113.39(6) 3 3_545 ?
Te3 Mn1 Te2 100.01(6) 3_545 . ?
Te1 Mn1 Te2 109.81(4) 3 . ?
Te1 Mn1 Te2 109.81(4) 3_545 . ?
Mn1 Te1 Mn1 113.39(6) 3_445 3_455 ?
Mn1 Te1 Gd1 78.12(4) 3_445 . ?
Mn1 Te1 Gd1 78.12(4) 3_455 . ?
Mn1 Te1 Ba1 161.82(4) 3_445 7_556 ?
Mn1 Te1 Ba1 82.53(3) 3_455 7_556 ?
Gd1 Te1 Ba1 97.68(3) . 7_556 ?
Mn1 Te1 Ba1 82.53(3) 3_445 7_546 ?
Mn1 Te1 Ba1 161.82(4) 3_455 7_546 ?
Gd1 Te1 Ba1 97.68(3) . 7_546 ?
Ba1 Te1 Ba1 80.51(3) 7_556 7_546 ?
Mn1 Te2 Gd1 77.84(3) . 3 ?
Mn1 Te2 Gd1 77.84(3) . 3_545 ?
Gd1 Te2 Gd1 93.35(2) 3 3_545 ?
Mn1 Te2 Ba1 171.99(4) . 1_554 ?
Gd1 Te2 Ba1 96.75(2) 3 1_554 ?
Gd1 Te2 Ba1 96.75(2) 3_545 1_554 ?
Mn1 Te2 Ba1 81.25(3) . 7_556 ?
Gd1 Te2 Ba1 89.999(19) 3 7_556 ?
Gd1 Te2 Ba1 157.60(3) 3_545 7_556 ?
Ba1 Te2 Ba1 104.84(2) 1_554 7_556 ?
Mn1 Te2 Ba1 81.25(3) . 7_546 ?
Gd1 Te2 Ba1 157.60(3) 3 7_546 ?
Gd1 Te2 Ba1 89.999(19) 3_545 7_546 ?
Ba1 Te2 Ba1 104.84(2) 1_554 7_546 ?
Ba1 Te2 Ba1 78.91(3) 7_556 7_546 ?
Mn1 Te3 Mn1 180.0 7_556 3_455 ?
Mn1 Te3 Ba1 83.26(3) 7_556 . ?
Mn1 Te3 Ba1 96.74(3) 3_455 . ?
Mn1 Te3 Ba1 96.74(3) 7_556 5_556 ?
Mn1 Te3 Ba1 83.26(3) 3_455 5_556 ?
Ba1 Te3 Ba1 98.99(3) . 5_556 ?
Mn1 Te3 Ba1 83.26(3) 7_556 1_565 ?
Mn1 Te3 Ba1 96.74(3) 3_455 1_565 ?
Ba1 Te3 Ba1 81.01(3) . 1_565 ?
Ba1 Te3 Ba1 180.0 5_556 1_565 ?
Mn1 Te3 Ba1 96.74(3) 7_556 5_566 ?
Mn1 Te3 Ba1 83.26(3) 3_455 5_566 ?
Ba1 Te3 Ba1 180.0 . 5_566 ?
Ba1 Te3 Ba1 81.01(3) 5_556 5_566 ?
Ba1 Te3 Ba1 98.99(3) 1_565 5_566 ?

loop_
_geom_bond_atom_site_label_1
_geom_bond_atom_site_label_2
_geom_bond_distance
_geom_bond_site_symmetry_2
_geom_bond_publ_flag
Ba1 Te3 3.5010(11) 1_545 ?
Ba1 Te3 3.5010(11) . ?
Ba1 Te1 3.5190(9) 7_556 ?
Ba1 Te1 3.5190(9) 7_546 ?
Ba1 Te2 3.5615(19) 1_556 ?
Ba1 Te2 3.5784(9) 7_556 ?
Ba1 Te2 3.5784(9) 7_546 ?
Ba1 Ba1 4.5479(9) 1_545 ?
Ba1 Ba1 4.5479(9) 1_565 ?
Gd1 Te1 3.1229(16) . ?
Gd1 Te1 3.1229(16) 5 ?
Gd1 Te2 3.1258(6) 7 ?
Gd1 Te2 3.1258(6) 3_445 ?
Gd1 Te2 3.1258(6) 3_455 ?
Gd1 Te2 3.1258(6) 7_545 ?
Mn1 Te3 2.6975(17) 3_545 ?
Mn1 Te1 2.7209(11) 3 ?
Mn1 Te1 2.7209(11) 3_545 ?
Mn1 Te2 2.737(2) . ?
Te1 Mn1 2.7208(11) 3_445 ?
Te1 Mn1 2.7208(11) 3_455 ?
Te1 Ba1 3.5190(9) 7_556 ?
Te1 Ba1 3.5190(9) 7_546 ?
Te2 Gd1 3.1258(6) 3 ?
Te2 Gd1 3.1258(6) 3_545 ?
Te2 Ba1 3.5615(19) 1_554 ?
Te2 Ba1 3.5784(9) 7_556 ?
Te2 Ba1 3.5784(9) 7_546 ?
Te3 Mn1 2.6975(17) 7_556 ?
Te3 Mn1 2.6975(17) 3_455 ?
Te3 Ba1 3.5010(11) 5_556 ?
Te3 Ba1 3.5010(11) 1_565 ?
Te3 Ba1 3.5010(11) 5_566 ?
